data_4029632
loop_
_publ_author_name
'Widner, Danielle L.'
'Knauf, Qianwei R.'
'Merucci, Mark T.'
'Fritz, Thomas R.'
'Sauer, Jon S.'
'Speetzen, Erin D.'
'Bosch, Eric'
'Bowling, Nathan P.'

_publ_section_title
;
 Intramolecular halogen bonding supported by an aryldiyne linker.
;
_journal_issue 13
_journal_name_full 'The Journal of organic chemistry'
_journal_page_first 6269
_journal_page_last 6278
_journal_paper_doi 10.1021/jo501015x
_journal_volume 79
_journal_year 2014
_chemical_formula_sum 'C25 H14 Br F3 O2'
_chemical_formula_weight 483.27
_chemical_name_systematic
;
 ?
;
_space_group_crystal_system monoclinic
_space_group_IT_number 14
_space_group_name_Hall '-P 2ybc'
_space_group_name_H-M_alt 'P 1 21/c 1'
_symmetry_space_group_name_Hall '-P 2ybc'
_symmetry_space_group_name_H-M 'P 1 21/c 1'
_atom_sites_solution_hydrogens geom
_audit_creation_method SHELXL-2013
_cell_angle_alpha 90
_cell_angle_beta 97.2660(10)
_cell_angle_gamma 90
_cell_formula_units_Z 4
_cell_length_a 9.8898(7)
_cell_length_b 26.9161(19)
_cell_length_c 7.5176(5)
_cell_measurement_reflns_used 4462
_cell_measurement_temperature 100(2)
_cell_measurement_theta_max 26.67
_cell_measurement_theta_min 2.83
_cell_volume 1985.1(2)
_computing_cell_refinement 'Bruker SAINT'
_computing_data_collection 'Bruker APEX2'
_computing_data_reduction 'Bruker SAINT'
_computing_molecular_graphics 'XSeed (Barbour, 2003)'
_computing_publication_material 'XSeed (Barbour, 2003)'
_computing_structure_refinement 'SHELXL-2013 (Sheldrick 2013)'
_computing_structure_solution 'SHELXS-97 (Sheldrick 2008)'
_diffrn_ambient_temperature 100(2)
_diffrn_detector_area_resol_mean 8.3660
_diffrn_measured_fraction_theta_full 1.000
_diffrn_measured_fraction_theta_max 0.999
_diffrn_measurement_device_type 'Bruker APEX-I CCD'
_diffrn_measurement_method 'phi and omega scans'
_diffrn_radiation_type MoK\a
_diffrn_radiation_wavelength 0.71073
_diffrn_reflns_av_R_equivalents 0.0588
_diffrn_reflns_av_unetI/netI 0.0405
_diffrn_reflns_Laue_measured_fraction_full 1.000
_diffrn_reflns_Laue_measured_fraction_max 0.999
_diffrn_reflns_limit_h_max 12
_diffrn_reflns_limit_h_min -12
_diffrn_reflns_limit_k_max 34
_diffrn_reflns_limit_k_min -34
_diffrn_reflns_limit_l_max 9
_diffrn_reflns_limit_l_min -9
_diffrn_reflns_number 25585
_diffrn_reflns_point_group_measured_fraction_full 1.000
_diffrn_reflns_point_group_measured_fraction_max 0.999
_diffrn_reflns_theta_full 25.000
_diffrn_reflns_theta_max 27.153
_diffrn_reflns_theta_min 1.513
_diffrn_source 'fine-focus sealed tube'
_exptl_absorpt_coefficient_mu 2.119
_exptl_absorpt_correction_T_max 0.7455
_exptl_absorpt_correction_T_min 0.6692
_exptl_absorpt_correction_type multi-scan
_exptl_absorpt_process_details 'SADABS V2008/1 (Bruker AXS)'
_exptl_crystal_density_diffrn 1.617
_exptl_crystal_F_000 968
_exptl_crystal_size_max 0.200
_exptl_crystal_size_mid 0.200
_exptl_crystal_size_min 0.200
_refine_diff_density_max 1.494
_refine_diff_density_min -0.524
_refine_diff_density_rms 0.092
_refine_ls_extinction_method none
_refine_ls_goodness_of_fit_ref 1.076
_refine_ls_hydrogen_treatment constr
_refine_ls_matrix_type full
_refine_ls_number_parameters 281
_refine_ls_number_reflns 4402
_refine_ls_number_restraints 0
_refine_ls_restrained_S_all 1.076
_refine_ls_R_factor_all 0.0656
_refine_ls_R_factor_gt 0.0476
_refine_ls_shift/su_max 0.000
_refine_ls_shift/su_mean 0.000
_refine_ls_structure_factor_coef Fsqd
_refine_ls_weighting_details
;
 w=1/[\s^2^(Fo^2^)+(0.0502P)^2^+2.3501P]
 where P=(Fo^2^+2Fc^2^)/3
;
_refine_ls_weighting_scheme calc
_refine_ls_wR_factor_gt 0.1044
_refine_ls_wR_factor_ref 0.1110
_reflns_Friedel_coverage 0.000
_reflns_number_gt 3474
_reflns_number_total 4402
_reflns_threshold_expression 'I > 2\s(I)'
_cod_data_source_file jo501015x_si_001.cif
_cod_data_source_block 14
_cod_depositor_comments 'Adding full bibliography for 4029631--4029636.cif.'
_cod_database_code 4029632
_shelx_space_group_comment
;
The symmetry employed for this shelxl refinement is uniquely defined
by the following loop, which should always be used as a source of
symmetry information in preference to the above space-group names.
They are only intended as comments.
;
_shelx_estimated_absorpt_t_min 0.677
_shelx_estimated_absorpt_t_max 0.677
_shelxl_version_number 2013-2

loop_
_space_group_symop_operation_xyz
'x, y, z'
'-x, y+1/2, -z+1/2'
'-x, -y, -z'
'x, -y-1/2, z-1/2'

loop_
_atom_site_label
_atom_site_type_symbol
_atom_site_fract_x
_atom_site_fract_y
_atom_site_fract_z
_atom_site_U_iso_or_equiv
_atom_site_adp_type
_atom_site_occupancy
_atom_site_site_symmetry_order
_atom_site_calc_flag
_atom_site_refinement_flags_posn
_atom_site_refinement_flags_adp
Br1 Br 0.17157(3) 0.47421(2) 0.36000(5) 0.02284(12) Uani 1 1 d . .
F1 F 0.2474(2) 0.72416(9) 0.3634(5) 0.0670(10) Uani 1 1 d . .
O1 O 0.1184(2) 0.36878(9) 0.4001(4) 0.0276(6) Uani 1 1 d . .
C1 C 0.2237(3) 0.54135(12) 0.3421(4) 0.0166(7) Uani 1 1 d . .
F2 F 0.3614(4) 0.70721(9) 0.1498(3) 0.0757(11) Uani 1 1 d . .
O2 O 0.1228(2) 0.13465(9) 0.4005(3) 0.0279(6) Uani 1 1 d . .
C2 C 0.1331(3) 0.57836(13) 0.3755(4) 0.0201(7) Uani 1 1 d . .
H2 H 0.0458 0.5699 0.4067 0.024 Uiso 1 1 calc R U
F3 F 0.4539(2) 0.70348(8) 0.4152(3) 0.0379(6) Uani 1 1 d . .
C3 C 0.1700(3) 0.62772(12) 0.3632(4) 0.0193(7) Uani 1 1 d . .
H3 H 0.1077 0.6533 0.3844 0.023 Uiso 1 1 calc R U
C4 C 0.2981(3) 0.63982(12) 0.3199(4) 0.0171(7) Uani 1 1 d . .
C5 C 0.3893(3) 0.60294(12) 0.2867(4) 0.0166(7) Uani 1 1 d . .
H5 H 0.4767 0.6118 0.2571 0.020 Uiso 1 1 calc R U
C6 C 0.3541(3) 0.55301(12) 0.2963(4) 0.0159(6) Uani 1 1 d . .
C7 C 0.4466(3) 0.51398(11) 0.2616(4) 0.0160(7) Uani 1 1 d . .
C8 C 0.5197(3) 0.48020(11) 0.2358(4) 0.0165(6) Uani 1 1 d . .
C9 C 0.6111(3) 0.43996(11) 0.2081(4) 0.0145(6) Uani 1 1 d . .
C25 C 0.3389(3) 0.69339(12) 0.3113(5) 0.0219(7) Uani 1 1 d . .
C10 C 0.7416(3) 0.45037(13) 0.1633(5) 0.0215(7) Uani 1 1 d . .
H10 H 0.7677 0.4839 0.1478 0.026 Uiso 1 1 calc R U
C11 C 0.8330(3) 0.41251(14) 0.1414(5) 0.0237(7) Uani 1 1 d . .
H11 H 0.9210 0.4202 0.1110 0.028 Uiso 1 1 calc R U
C12 C 0.7963(3) 0.36358(13) 0.1637(4) 0.0230(8) Uani 1 1 d . .
H12 H 0.8596 0.3377 0.1507 0.028 Uiso 1 1 calc R U
C13 C 0.6669(3) 0.35232(12) 0.2052(4) 0.0199(7) Uani 1 1 d . .
H13 H 0.6416 0.3186 0.2179 0.024 Uiso 1 1 calc R U
C14 C 0.5736(3) 0.38978(12) 0.2285(4) 0.0164(6) Uani 1 1 d . .
C15 C 0.4421(3) 0.37578(11) 0.2728(4) 0.0171(7) Uani 1 1 d . .
C16 C 0.3347(3) 0.36002(12) 0.3086(4) 0.0193(7) Uani 1 1 d . .
C17 C 0.2068(3) 0.34057(12) 0.3588(4) 0.0196(7) Uani 1 1 d . .
C18 C 0.1899(3) 0.28601(12) 0.3602(4) 0.0152(6) Uani 1 1 d . .
C19 C 0.2913(3) 0.25289(12) 0.3227(4) 0.0194(7) Uani 1 1 d . .
H19 H 0.3739 0.2654 0.2884 0.023 Uiso 1 1 calc R U
C20 C 0.2733(3) 0.20207(12) 0.3348(5) 0.0215(7) Uani 1 1 d . .
H20 H 0.3439 0.1800 0.3118 0.026 Uiso 1 1 calc R U
C21 C 0.1514(3) 0.18365(13) 0.3809(4) 0.0212(7) Uani 1 1 d . .
C22 C 0.0477(3) 0.21650(13) 0.4139(4) 0.0201(7) Uani 1 1 d . .
H22 H -0.0363 0.2037 0.4432 0.024 Uiso 1 1 calc R U
C23 C 0.0658(3) 0.26667(13) 0.4042(4) 0.0190(7) Uani 1 1 d . .
H23 H -0.0052 0.2886 0.4272 0.023 Uiso 1 1 calc R U
C24 C 0.2189(4) 0.09846(14) 0.3562(6) 0.0343(9) Uani 1 1 d . .
H24A H 0.2316 0.1018 0.2296 0.051 Uiso 1 1 calc R U
H24B H 0.1848 0.0651 0.3776 0.051 Uiso 1 1 calc R U
H24C H 0.3063 0.1036 0.4312 0.051 Uiso 1 1 calc R U

loop_
_atom_site_aniso_label
_atom_site_aniso_U_11
_atom_site_aniso_U_22
_atom_site_aniso_U_33
_atom_site_aniso_U_23
_atom_site_aniso_U_13
_atom_site_aniso_U_12
Br1 0.02041(18) 0.01552(17) 0.0343(2) 0.00180(15) 0.01016(13) -0.00146(14)
F1 0.0281(13) 0.0183(12) 0.157(3) -0.0213(16) 0.0198(16) 0.0018(10)
O1 0.0210(12) 0.0209(13) 0.0423(16) -0.0013(11) 0.0093(11) 0.0039(10)
C1 0.0199(16) 0.0141(15) 0.0159(16) 0.0001(12) 0.0031(13) -0.0004(12)
F2 0.174(3) 0.0266(14) 0.0244(13) 0.0041(11) 0.0021(17) -0.0379(17)
O2 0.0283(13) 0.0157(12) 0.0394(15) 0.0011(11) 0.0034(11) -0.0054(10)
C2 0.0158(15) 0.0232(18) 0.0221(17) 0.0016(14) 0.0061(13) 0.0012(13)
F3 0.0305(12) 0.0242(12) 0.0545(15) 0.0057(11) -0.0120(11) -0.0082(9)
C3 0.0213(16) 0.0173(16) 0.0192(16) -0.0024(14) 0.0023(13) 0.0066(14)
C4 0.0216(16) 0.0151(16) 0.0137(15) -0.0021(12) -0.0013(13) 0.0025(13)
C5 0.0159(15) 0.0163(16) 0.0182(16) 0.0003(13) 0.0048(13) 0.0011(12)
C6 0.0183(15) 0.0153(16) 0.0142(15) -0.0008(13) 0.0023(12) 0.0044(12)
C7 0.0167(15) 0.0129(16) 0.0191(16) 0.0001(12) 0.0046(12) -0.0014(12)
C8 0.0171(15) 0.0164(16) 0.0163(15) -0.0012(12) 0.0037(12) -0.0047(13)
C9 0.0142(14) 0.0150(15) 0.0139(15) -0.0029(12) 0.0005(12) 0.0043(12)
C25 0.0225(17) 0.0185(17) 0.0237(18) -0.0024(14) -0.0014(14) 0.0044(14)
C10 0.0189(16) 0.0201(17) 0.0260(18) -0.0050(14) 0.0048(14) -0.0023(13)
C11 0.0157(15) 0.035(2) 0.0208(17) -0.0063(16) 0.0060(13) 0.0015(15)
C12 0.0216(17) 0.029(2) 0.0184(17) -0.0030(14) 0.0022(13) 0.0123(14)
C13 0.0252(17) 0.0167(16) 0.0179(17) -0.0038(13) 0.0026(13) 0.0052(13)
C14 0.0178(15) 0.0181(16) 0.0128(15) -0.0021(12) -0.0003(12) 0.0029(12)
C15 0.0198(16) 0.0131(15) 0.0181(16) -0.0017(12) 0.0016(13) 0.0029(13)
C16 0.0227(17) 0.0114(15) 0.0237(18) -0.0015(13) 0.0027(14) 0.0025(13)
C17 0.0198(16) 0.0185(17) 0.0202(17) 0.0008(13) 0.0014(13) -0.0017(13)
C18 0.0147(15) 0.0156(15) 0.0150(15) -0.0021(13) 0.0008(12) -0.0006(12)
C19 0.0136(15) 0.0237(18) 0.0211(17) -0.0027(14) 0.0032(13) -0.0026(13)
C20 0.0189(16) 0.0205(17) 0.0252(18) -0.0039(14) 0.0037(14) 0.0015(13)
C21 0.0251(18) 0.0193(17) 0.0180(17) 0.0006(13) -0.0018(13) -0.0023(14)
C22 0.0176(16) 0.0261(18) 0.0171(16) 0.0026(14) 0.0037(13) -0.0034(14)
C23 0.0198(16) 0.0213(17) 0.0161(16) -0.0008(13) 0.0031(13) 0.0009(13)
C24 0.044(2) 0.0165(18) 0.041(2) -0.0018(16) 0.0009(19) -0.0003(16)

loop_
_atom_type_symbol
_atom_type_description
_atom_type_scat_dispersion_real
_atom_type_scat_dispersion_imag
_atom_type_scat_source
C C 0.0033 0.0016 'International Tables Vol C Tables 4.2.6.8 and 6.1.1.4'
H H 0.0000 0.0000 'International Tables Vol C Tables 4.2.6.8 and 6.1.1.4'
Br Br -0.2901 2.4595 'International Tables Vol C Tables 4.2.6.8 and 6.1.1.4'
O O 0.0106 0.0060 'International Tables Vol C Tables 4.2.6.8 and 6.1.1.4'
F F 0.0171 0.0103 'International Tables Vol C Tables 4.2.6.8 and 6.1.1.4'

loop_
_geom_angle_atom_site_label_1
_geom_angle_atom_site_label_2
_geom_angle_atom_site_label_3
_geom_angle
C2 C1 C6 121.1(3)
C2 C1 Br1 119.1(2)
C6 C1 Br1 119.7(2)
C21 O2 C24 118.8(3)
C1 C2 C3 119.8(3)
C2 C3 C4 119.9(3)
C5 C4 C3 120.6(3)
C5 C4 C25 119.7(3)
C3 C4 C25 119.6(3)
C4 C5 C6 120.6(3)
C5 C6 C1 118.0(3)
C5 C6 C7 121.7(3)
C1 C6 C7 120.2(3)
C8 C7 C6 177.2(3)
C7 C8 C9 178.4(3)
C10 C9 C14 118.6(3)
C10 C9 C8 119.8(3)
C14 C9 C8 121.6(3)
F2 C25 F1 107.4(3)
F2 C25 F3 104.6(3)
F1 C25 F3 105.4(3)
F2 C25 C4 112.9(3)
F1 C25 C4 113.0(3)
F3 C25 C4 112.8(3)
C11 C10 C9 121.1(3)
C12 C11 C10 120.1(3)
C11 C12 C13 119.9(3)
C12 C13 C14 121.0(3)
C13 C14 C9 119.4(3)
C13 C14 C15 118.3(3)
C9 C14 C15 122.3(3)
C16 C15 C14 174.6(3)
C15 C16 C17 177.9(4)
O1 C17 C16 120.7(3)
O1 C17 C18 121.9(3)
C16 C17 C18 117.3(3)
C19 C18 C23 118.7(3)
C19 C18 C17 123.3(3)
C23 C18 C17 118.0(3)
C20 C19 C18 121.1(3)
C19 C20 C21 119.5(3)
O2 C21 C20 124.9(3)
O2 C21 C22 115.2(3)
C20 C21 C22 119.9(3)
C23 C22 C21 120.7(3)
C22 C23 C18 120.1(3)

loop_
_geom_bond_atom_site_label_1
_geom_bond_atom_site_label_2
_geom_bond_distance
Br1 C1 1.889(3)
F1 C25 1.322(4)
O1 C17 1.227(4)
C1 C2 1.384(5)
C1 C6 1.411(4)
F2 C25 1.315(4)
O2 C21 1.361(4)
O2 C24 1.430(5)
C2 C3 1.384(5)
F3 C25 1.324(4)
C3 C4 1.386(5)
C4 C5 1.385(4)
C4 C25 1.501(5)
C5 C6 1.393(4)
C6 C7 1.439(4)
C7 C8 1.193(4)
C8 C9 1.442(4)
C9 C10 1.403(4)
C9 C14 1.414(4)
C10 C11 1.386(5)
C11 C12 1.382(5)
C12 C13 1.389(5)
C13 C14 1.392(4)
C14 C15 1.433(4)
C15 C16 1.205(5)
C16 C17 1.462(4)
C17 C18 1.478(4)
C18 C19 1.397(4)
C18 C23 1.411(4)
C19 C20 1.384(5)
C20 C21 1.387(5)
C21 C22 1.400(5)
C22 C23 1.365(5)
